data_4128254
loop_
_publ_author_name
'Gonell, Sergio'
'Massey, Marsha D.'
'Moseley, Ian P.'
'Schauer, Cynthia K.'
'Muckerman, James T.'
'Miller, Alexander J. M.'

_publ_section_title
;
 The Trans Effect in Electrocatalytic CO<sub>2</sub> Reduction:
 Mechanistic Studies of Asymmetric Ruthenium Pyridyl-Carbene Catalysts.
;
_journal_issue 16
_journal_name_full 'Journal of the American Chemical Society'
_journal_page_first 6658
_journal_page_last 6671
_journal_paper_doi 10.1021/jacs.9b01735
_journal_volume 141
_journal_year 2019
_chemical_formula_moiety 'C29 H22 N6 O Ru, 2(F6 P), C3 H6 O'
_chemical_formula_sum 'C32 H28 F12 N6 O2 P2 Ru'
_chemical_formula_weight 919.61
_space_group_crystal_system monoclinic
_space_group_IT_number 14
_space_group_name_Hall '-P 2yn'
_space_group_name_H-M_alt 'P 1 21/n 1'
_symmetry_space_group_name_Hall '-P 2yn'
_symmetry_space_group_name_H-M 'P 1 21/n 1'
_atom_sites_solution_hydrogens geom
_atom_sites_solution_primary direct
_audit_creation_date 2018-04-24
_audit_creation_method
;
Olex2 1.2
(compiled 2018.04.18 svn.r3501 for OlexSys, GUI svn.r5488)
;
_cell_angle_alpha 90
_cell_angle_beta 109.7350(10)
_cell_angle_gamma 90
_cell_formula_units_Z 4
_cell_length_a 13.6370(6)
_cell_length_b 17.2240(7)
_cell_length_c 16.2229(7)
_cell_measurement_reflns_used 9492
_cell_measurement_temperature 100(2)
_cell_measurement_theta_max 72.227
_cell_measurement_theta_min 3.675
_cell_volume 3586.7(3)
_computing_cell_refinement 'SAINT v8.37A (Bruker, 2015)'
_computing_data_reduction 'SAINT v8.37A (Bruker, 2015)'
_computing_molecular_graphics 'Olex2 (Dolomanov et al., 2009)'
_computing_publication_material 'Olex2 (Dolomanov et al., 2009)'
_computing_structure_refinement 'ShelXL (Sheldrick, 2015)'
_computing_structure_solution 'ShelXS (Sheldrick, 2008)'
_diffrn_ambient_temperature 100.15
_diffrn_measured_fraction_theta_full 0.997
_diffrn_measured_fraction_theta_max 0.987
_diffrn_measurement_device_type 'Bruker APEX-II CCD'
_diffrn_measurement_method '\f and \w scans'
_diffrn_radiation_type CuK\a
_diffrn_radiation_wavelength 1.54178
_diffrn_reflns_av_R_equivalents 0.0756
_diffrn_reflns_av_unetI/netI 0.0539
_diffrn_reflns_Laue_measured_fraction_full 0.997
_diffrn_reflns_Laue_measured_fraction_max 0.987
_diffrn_reflns_limit_h_max 16
_diffrn_reflns_limit_h_min -16
_diffrn_reflns_limit_k_max 21
_diffrn_reflns_limit_k_min -21
_diffrn_reflns_limit_l_max 19
_diffrn_reflns_limit_l_min -19
_diffrn_reflns_number 28681
_diffrn_reflns_point_group_measured_fraction_full 0.997
_diffrn_reflns_point_group_measured_fraction_max 0.987
_diffrn_reflns_theta_full 67.679
_diffrn_reflns_theta_max 72.427
_diffrn_reflns_theta_min 3.675
_diffrn_standards_number 0
_exptl_absorpt_coefficient_mu 5.328
_exptl_absorpt_correction_T_max 0.7536
_exptl_absorpt_correction_T_min 0.5126
_exptl_absorpt_correction_type multi-scan
_exptl_absorpt_process_details
'SADABS-2016/2 (Bruker,2016/2) was used for absorption correction. wR2(int) was 0.0954 before and 0.0566 after correction. The Ratio of minimum to maximum transmission is 0.6802. The \l/2 correction factor is Not present.'
_exptl_crystal_colour yellow
_exptl_crystal_colour_primary yellow
_exptl_crystal_density_diffrn 1.703
_exptl_crystal_description Needle
_exptl_crystal_F_000 1840
_exptl_crystal_size_max 0.173
_exptl_crystal_size_mid 0.08
_exptl_crystal_size_min 0.078
_refine_diff_density_max 1.044
_refine_diff_density_min -1.136
_refine_diff_density_rms 0.116
_refine_ls_extinction_method none
_refine_ls_goodness_of_fit_ref 1.130
_refine_ls_hydrogen_treatment constr
_refine_ls_matrix_type full
_refine_ls_number_parameters 553
_refine_ls_number_reflns 7003
_refine_ls_number_restraints 0
_refine_ls_restrained_S_all 1.130
_refine_ls_R_factor_all 0.0528
_refine_ls_R_factor_gt 0.0408
_refine_ls_shift/su_max 0.060
_refine_ls_shift/su_mean 0.001
_refine_ls_structure_factor_coef Fsqd
_refine_ls_weighting_details 'w=1/[\s^2^(Fo^2^)+(0.0400P)^2^+8.1300P] where P=(Fo^2^+2Fc^2^)/3'
_refine_ls_weighting_scheme calc
_refine_ls_wR_factor_gt 0.1025
_refine_ls_wR_factor_ref 0.1169
_reflns_Friedel_coverage 0.000
_reflns_number_gt 5983
_reflns_number_total 7003
_reflns_threshold_expression 'I > 2\s(I)'
_cod_data_source_file ja9b01735_si_002.cif
_cod_data_source_block x1710002
_cod_database_code 4128254
_shelx_shelxl_version_number 2016/6
_shelx_space_group_comment
;
The symmetry employed for this shelxl refinement is uniquely defined
by the following loop, which should always be used as a source of
symmetry information in preference to the above space-group names.
They are only intended as comments.
;
_shelx_estimated_absorpt_t_max 0.681
_shelx_estimated_absorpt_t_min 0.459
_olex2_refinement_description
;
1. Fixed Uiso
 At 1.2 times of:
  All C(H) groups
 At 1.5 times of:
  All C(H,H,H) groups
2. Uiso/Uaniso restraints and constraints
Uanis(F9) = Uanis(F10)
3. Others
 Sof(F12)=1-FVAR(1)
 Sof(F11)=FVAR(1)
 Sof(F18)=1-FVAR(2)
 Sof(F17)=FVAR(2)
 Sof(F16)=1-FVAR(3)
 Sof(F15)=FVAR(3)
 Sof(F14)=1-FVAR(4)
 Sof(F13)=FVAR(4)
 Sof(F9)=1-FVAR(5)
 Sof(F10)=FVAR(5)
 Sof(F7)=1-FVAR(6)
 Sof(F8)=FVAR(6)
4.a Aromatic/amide H refined with riding coordinates:
 C5(H5), C26(H26), C16(H16), C18(H18), C22(H22), C8(H8), C15(H15), C7(H7),
 C29(H29), C21(H21), C14(H14), C11(H11), C27(H27), C6(H6), C23(H23), C28(H28),
 C17(H17), C13(H13), C12(H12)
4.b Idealised Me refined as rotating group:
 C3(H3A,H3B,H3C), C32(H32A,H32B,H32C), C30(H30A,H30B,H30C)
;
_olex2_submission_special_instructions 'No special instructions were received'

loop_
_space_group_symop_operation_xyz
'x, y, z'
'-x+1/2, y+1/2, -z+1/2'
'-x, -y, -z'
'x-1/2, -y-1/2, z-1/2'

loop_
_atom_site_label
_atom_site_type_symbol
_atom_site_fract_x
_atom_site_fract_y
_atom_site_fract_z
_atom_site_U_iso_or_equiv
_atom_site_adp_type
_atom_site_occupancy
_atom_site_site_symmetry_order
_atom_site_calc_flag
_atom_site_refinement_flags_posn
_atom_site_refinement_flags_occupancy
_atom_site_disorder_assembly
_atom_site_disorder_group
Ru1 Ru 0.51293(2) 0.21211(2) 0.25529(2) 0.01853(10) Uani 1 1 d . . . .
P2 P 0.11990(9) 0.01341(7) 0.31741(7) 0.0314(2) Uani 1 1 d . . . .
N4 N 0.6610(2) 0.1611(2) 0.29221(19) 0.0212(6) Uani 1 1 d . . . .
N1 N 0.5088(2) 0.25561(19) 0.13277(18) 0.0189(6) Uani 1 1 d . . . .
N3 N 0.5187(2) 0.16054(19) 0.36613(18) 0.0202(6) Uani 1 1 d . . . .
C1 C 0.4518(3) 0.1202(2) 0.1717(2) 0.0190(7) Uani 1 1 d . . . .
C19 C 0.3496(3) 0.2121(2) 0.3344(2) 0.0223(8) Uani 1 1 d . . . .
N5 N 0.4129(2) 0.0495(2) 0.17242(18) 0.0212(6) Uani 1 1 d . . . .
N6 N 0.4477(2) 0.13328(19) 0.08620(18) 0.0212(6) Uani 1 1 d . . . .
C2 C 0.5732(3) 0.3081(2) 0.3164(2) 0.0237(8) Uani 1 1 d . . . .
C4 C 0.4825(3) 0.2047(2) 0.0655(2) 0.0228(8) Uani 1 1 d . . . .
C25 C 0.6840(3) 0.1185(2) 0.3673(2) 0.0243(8) Uani 1 1 d . . . .
C20 C 0.4368(3) 0.1672(2) 0.3943(2) 0.0212(7) Uani 1 1 d . . . .
O1 O 0.6125(3) 0.36310(19) 0.34810(19) 0.0396(8) Uani 1 1 d . . . .
C5 C 0.4925(3) 0.2213(3) -0.0149(2) 0.0271(9) Uani 1 1 d . . . .
H5 H 0.475807 0.183540 -0.060159 0.033 Uiso 1 1 calc R . . .
C26 C 0.7765(3) 0.0778(3) 0.3992(2) 0.0280(9) Uani 1 1 d . . . .
H26 H 0.791908 0.048694 0.451762 0.034 Uiso 1 1 calc R . . .
C9 C 0.3824(3) 0.0154(2) 0.0891(2) 0.0245(8) Uani 1 1 d . . . .
C16 C 0.1924(3) 0.2905(3) 0.2118(3) 0.0286(9) Uani 1 1 d . . . .
H16 H 0.138850 0.317759 0.168338 0.034 Uiso 1 1 calc R . . .
C3 C 0.3956(3) 0.0116(3) 0.2474(2) 0.0271(8) Uani 1 1 d . . . .
H3A H 0.436648 0.038022 0.301563 0.041 Uiso 1 1 calc GR . . .
H3B H 0.417013 -0.042891 0.250056 0.041 Uiso 1 1 calc GR . . .
H3C H 0.321467 0.014425 0.240622 0.041 Uiso 1 1 calc GR . . .
N2 N 0.3661(3) 0.2390(2) 0.26036(19) 0.0227(7) Uani 1 1 d . . . .
C18 C 0.2560(3) 0.2249(2) 0.3487(2) 0.0278(8) Uani 1 1 d . . . .
H18 H 0.246630 0.206749 0.400795 0.033 Uiso 1 1 calc R . . .
C22 C 0.5281(3) 0.0905(2) 0.5186(2) 0.0273(9) Uani 1 1 d . . . .
H22 H 0.531525 0.066506 0.572249 0.033 Uiso 1 1 calc R . . .
C8 C 0.5411(3) 0.3268(2) 0.1182(2) 0.0240(8) Uani 1 1 d . . . .
H8 H 0.557525 0.364010 0.164075 0.029 Uiso 1 1 calc R . . .
C15 C 0.2873(3) 0.2766(2) 0.2006(2) 0.0257(8) Uani 1 1 d . . . .
H15 H 0.297082 0.294484 0.148550 0.031 Uiso 1 1 calc R . . .
C24 C 0.6050(3) 0.1197(2) 0.4104(2) 0.0216(8) Uani 1 1 d . . . .
C7 C 0.5513(3) 0.3478(2) 0.0392(2) 0.0278(9) Uani 1 1 d . . . .
H7 H 0.574412 0.398359 0.031205 0.033 Uiso 1 1 calc R . . .
C29 C 0.7298(3) 0.1648(2) 0.2500(2) 0.0251(8) Uani 1 1 d . . . .
H29 H 0.713930 0.195350 0.198421 0.030 Uiso 1 1 calc R . . .
C21 C 0.4400(3) 0.1318(2) 0.4721(2) 0.0256(8) Uani 1 1 d . . . .
H21 H 0.382850 0.135920 0.492871 0.031 Uiso 1 1 calc R . . .
C14 C 0.3364(3) -0.0560(3) 0.0605(3) 0.0297(9) Uani 1 1 d . . . .
H14 H 0.322882 -0.092262 0.099509 0.036 Uiso 1 1 calc R . . .
C11 C 0.3747(4) 0.0537(3) -0.0564(3) 0.0358(10) Uani 1 1 d . . . .
H11 H 0.386696 0.090316 -0.095750 0.043 Uiso 1 1 calc R . . .
C27 C 0.8466(3) 0.0795(3) 0.3541(3) 0.0312(9) Uani 1 1 d . . . .
H27 H 0.909157 0.050097 0.374008 0.037 Uiso 1 1 calc R . . .
C6 C 0.5274(3) 0.2943(3) -0.0276(2) 0.0309(9) Uani 1 1 d . . . .
H6 H 0.534872 0.307373 -0.082093 0.037 Uiso 1 1 calc R . . .
P1 P 0.63902(8) -0.14404(7) 0.30248(6) 0.0267(2) Uani 1 1 d . . . .
F2 F 0.6802(2) -0.22054(18) 0.35925(18) 0.0475(7) Uani 1 1 d . . . .
F5 F 0.53547(19) -0.14682(17) 0.32909(16) 0.0378(6) Uani 1 1 d . . . .
F3 F 0.5804(3) -0.1949(2) 0.21821(18) 0.0661(10) Uani 1 1 d . . . .
F6 F 0.7396(2) -0.1432(2) 0.27402(19) 0.0564(9) Uani 1 1 d . . . .
F4 F 0.5979(3) -0.0663(2) 0.2470(2) 0.0600(9) Uani 1 1 d . . . .
F1 F 0.6943(3) -0.0932(2) 0.3870(2) 0.0591(9) Uani 1 1 d . . . .
C23 C 0.6115(3) 0.0832(2) 0.4887(2) 0.0265(8) Uani 1 1 d . . . .
H23 H 0.671490 0.054056 0.520659 0.032 Uiso 1 1 calc R . . .
C28 C 0.8240(3) 0.1249(3) 0.2796(3) 0.0297(9) Uani 1 1 d . . . .
H28 H 0.872168 0.128812 0.249033 0.036 Uiso 1 1 calc R . . .
C10 C 0.4022(3) 0.0692(2) 0.0328(2) 0.0261(8) Uani 1 1 d . . . .
C17 C 0.1767(3) 0.2643(3) 0.2864(3) 0.0277(8) Uani 1 1 d . . . .
H17 H 0.112116 0.273155 0.295071 0.033 Uiso 1 1 calc R . . .
C13 C 0.3111(4) -0.0715(3) -0.0283(3) 0.0386(11) Uani 1 1 d . . . .
H13 H 0.281018 -0.120215 -0.050641 0.046 Uiso 1 1 calc R . . .
C12 C 0.3291(4) -0.0173(3) -0.0850(3) 0.0405(11) Uani 1 1 d . . . .
H12 H 0.309348 -0.029532 -0.145560 0.049 Uiso 1 1 calc R . . .
O2 O 0.0994(3) 0.2169(2) 0.0172(2) 0.0555(10) Uani 1 1 d . . . .
C31 C 0.0676(5) 0.1571(3) 0.0380(3) 0.0472(13) Uani 1 1 d . . . .
C32 C -0.0305(5) 0.1537(4) 0.0580(5) 0.0697(19) Uani 1 1 d . . . .
H32A H -0.081929 0.122694 0.013222 0.105 Uiso 1 1 calc GR . . .
H32B H -0.057474 0.206414 0.058320 0.105 Uiso 1 1 calc GR . . .
H32C H -0.017055 0.129803 0.115537 0.105 Uiso 1 1 calc GR . . .
C30 C 0.1246(8) 0.0831(6) 0.0424(7) 0.135(5) Uani 1 1 d . . . .
H30A H 0.153795 0.066085 0.103556 0.202 Uiso 1 1 calc GR . . .
H30B H 0.181093 0.090769 0.018688 0.202 Uiso 1 1 calc GR . . .
H30C H 0.076562 0.043404 0.008034 0.202 Uiso 1 1 calc GR . . .
F8 F -0.0001(6) -0.0131(7) 0.2780(11) 0.041(4) Uani 0.74(10) 1 d . P A 1
F10 F 0.2402(3) 0.0345(3) 0.3588(4) 0.0492(14) Uani 0.813(14) 1 d . P A 1
F11 F 0.1424(10) -0.0655(8) 0.3731(6) 0.053(4) Uani 0.48(4) 1 d . P A 1
F13 F 0.1404(8) -0.0393(7) 0.2390(6) 0.056(4) Uani 0.53(3) 1 d . P A 1
F17 F 0.1048(5) 0.0519(11) 0.3981(8) 0.095(6) Uani 0.66(3) 1 d . P A 1
F15 F 0.0990(10) 0.0861(5) 0.2597(9) 0.111(8) Uani 0.59(2) 1 d . P A 1
F12 F 0.1584(14) -0.0695(9) 0.339(3) 0.135(9) Uani 0.52(4) 1 d . P A 2
F18 F 0.0884(11) 0.0021(15) 0.4040(11) 0.068(6) Uani 0.34(3) 1 d . P A 2
F16 F 0.0764(6) 0.1041(5) 0.3166(9) 0.044(4) Uani 0.41(2) 1 d . P A 2
F14 F 0.1435(13) 0.027(2) 0.2357(7) 0.152(16) Uani 0.47(3) 1 d . P A 2
F9 F 0.2222(16) 0.0494(14) 0.3923(17) 0.0492(14) Uani 0.187(14) 1 d . P A 2
F7 F 0.013(6) -0.001(4) 0.252(7) 0.088(15) Uani 0.26(10) 1 d . P A 2

loop_
_atom_site_aniso_label
_atom_site_aniso_U_11
_atom_site_aniso_U_22
_atom_site_aniso_U_33
_atom_site_aniso_U_23
_atom_site_aniso_U_13
_atom_site_aniso_U_12
Ru1 0.02339(16) 0.01938(17) 0.01411(13) 0.00174(10) 0.00802(10) 0.00136(11)
P2 0.0299(6) 0.0296(6) 0.0323(5) 0.0010(4) 0.0073(4) 0.0040(4)
N4 0.0203(15) 0.0229(18) 0.0198(14) -0.0009(12) 0.0061(11) 0.0022(13)
N1 0.0186(15) 0.0201(17) 0.0177(13) 0.0028(12) 0.0056(11) 0.0028(12)
N3 0.0212(15) 0.0219(17) 0.0161(13) 0.0010(12) 0.0046(11) 0.0009(13)
C1 0.0245(18) 0.0170(19) 0.0175(15) -0.0007(13) 0.0097(13) 0.0009(14)
C19 0.032(2) 0.019(2) 0.0192(16) 0.0004(14) 0.0123(14) 0.0006(16)
N5 0.0232(16) 0.0224(18) 0.0183(14) 0.0014(12) 0.0075(11) 0.0012(13)
N6 0.0272(16) 0.0210(18) 0.0159(13) -0.0003(12) 0.0078(11) -0.0021(13)
C2 0.032(2) 0.022(2) 0.0179(16) 0.0010(15) 0.0090(14) -0.0010(16)
C4 0.028(2) 0.023(2) 0.0183(16) 0.0036(14) 0.0089(14) 0.0017(16)
C25 0.030(2) 0.022(2) 0.0195(16) -0.0025(14) 0.0067(14) -0.0043(16)
C20 0.0269(19) 0.021(2) 0.0169(15) -0.0024(14) 0.0093(13) -0.0024(15)
O1 0.054(2) 0.0302(19) 0.0308(15) -0.0077(13) 0.0096(13) -0.0114(15)
C5 0.034(2) 0.029(2) 0.0196(17) 0.0031(15) 0.0113(15) 0.0043(17)
C26 0.028(2) 0.027(2) 0.0244(18) -0.0008(16) 0.0031(14) 0.0044(17)
C9 0.0247(19) 0.026(2) 0.0229(17) -0.0009(15) 0.0077(14) 0.0019(16)
C16 0.026(2) 0.029(2) 0.0289(19) 0.0032(16) 0.0055(15) 0.0069(17)
C3 0.031(2) 0.027(2) 0.0278(18) 0.0058(16) 0.0167(15) 0.0003(17)
N2 0.0327(17) 0.0210(18) 0.0188(14) 0.0014(12) 0.0142(12) 0.0021(13)
C18 0.035(2) 0.027(2) 0.0256(18) -0.0015(16) 0.0155(16) -0.0016(17)
C22 0.041(2) 0.024(2) 0.0158(16) 0.0011(14) 0.0083(15) -0.0014(17)
C8 0.028(2) 0.021(2) 0.0241(17) 0.0014(15) 0.0104(14) -0.0001(16)
C15 0.028(2) 0.028(2) 0.0210(17) 0.0053(15) 0.0081(14) 0.0067(16)
C24 0.0255(19) 0.019(2) 0.0182(16) -0.0009(14) 0.0047(13) -0.0019(15)
C7 0.034(2) 0.024(2) 0.0260(18) 0.0091(16) 0.0107(15) -0.0001(17)
C29 0.029(2) 0.025(2) 0.0234(17) -0.0034(15) 0.0124(15) -0.0021(16)
C21 0.033(2) 0.027(2) 0.0182(16) -0.0008(15) 0.0109(14) -0.0025(17)
C14 0.030(2) 0.026(2) 0.033(2) -0.0006(17) 0.0107(16) 0.0001(17)
C11 0.054(3) 0.031(3) 0.0222(19) -0.0024(17) 0.0128(18) 0.000(2)
C27 0.022(2) 0.035(3) 0.032(2) -0.0066(18) 0.0034(15) 0.0018(17)
C6 0.042(2) 0.034(3) 0.0220(18) 0.0111(16) 0.0179(16) 0.0065(19)
P1 0.0239(5) 0.0395(7) 0.0187(4) 0.0036(4) 0.0100(3) 0.0042(4)
F2 0.0567(18) 0.0490(19) 0.0462(15) 0.0157(13) 0.0294(13) 0.0195(14)
F5 0.0320(13) 0.0507(18) 0.0356(12) 0.0027(11) 0.0178(10) 0.0018(12)
F3 0.065(2) 0.103(3) 0.0318(14) -0.0268(16) 0.0175(14) -0.0101(19)
F6 0.0328(15) 0.091(3) 0.0546(16) 0.0276(17) 0.0272(13) 0.0135(15)
F4 0.065(2) 0.069(2) 0.0627(19) 0.0358(17) 0.0426(16) 0.0308(17)
F1 0.070(2) 0.059(2) 0.0502(17) -0.0174(15) 0.0227(15) -0.0328(17)
C23 0.033(2) 0.024(2) 0.0184(16) 0.0013(15) 0.0034(14) 0.0000(17)
C28 0.024(2) 0.036(3) 0.0307(19) -0.0081(17) 0.0110(15) -0.0033(17)
C10 0.032(2) 0.024(2) 0.0220(17) -0.0028(15) 0.0080(14) -0.0001(16)
C17 0.024(2) 0.026(2) 0.034(2) -0.0023(16) 0.0111(15) 0.0012(16)
C13 0.046(3) 0.031(3) 0.038(2) -0.0144(19) 0.0126(19) -0.008(2)
C12 0.054(3) 0.040(3) 0.025(2) -0.0110(19) 0.0102(18) -0.004(2)
O2 0.073(3) 0.054(3) 0.0419(19) -0.0038(17) 0.0224(18) -0.001(2)
C31 0.065(3) 0.046(3) 0.032(2) 0.010(2) 0.018(2) 0.020(3)
C32 0.066(4) 0.060(4) 0.094(5) 0.023(4) 0.040(4) 0.023(3)
C30 0.167(9) 0.121(8) 0.180(9) 0.116(7) 0.142(8) 0.107(7)
F8 0.031(4) 0.037(5) 0.050(5) -0.011(3) 0.006(2) -0.002(3)
F10 0.0306(19) 0.061(3) 0.054(3) 0.023(2) 0.0106(17) -0.0051(17)
F11 0.058(6) 0.043(6) 0.044(5) 0.014(4) 0.001(3) -0.030(5)
F13 0.065(5) 0.071(7) 0.041(4) -0.019(4) 0.028(4) -0.007(4)
F17 0.040(3) 0.145(12) 0.102(7) -0.097(8) 0.025(3) -0.003(4)
F15 0.116(9) 0.032(5) 0.106(10) 0.034(6) -0.065(8) -0.026(5)
F12 0.100(9) 0.056(7) 0.19(2) -0.038(9) -0.030(10) 0.053(7)
F18 0.056(7) 0.092(14) 0.049(7) 0.038(7) 0.009(6) -0.006(8)
F16 0.032(4) 0.028(4) 0.064(8) -0.007(4) 0.006(4) 0.002(3)
F14 0.096(9) 0.33(4) 0.050(5) 0.068(12) 0.053(6) 0.126(17)
F9 0.0306(19) 0.061(3) 0.054(3) 0.023(2) 0.0106(17) -0.0051(17)
F7 0.081(17) 0.082(17) 0.07(3) -0.023(18) -0.013(17) -0.024(18)

loop_
_atom_type_symbol
_atom_type_description
_atom_type_scat_dispersion_real
_atom_type_scat_dispersion_imag
_atom_type_scat_source
C C 0.0181 0.0091 'International Tables Vol C Tables 4.2.6.8 and 6.1.1.4'
H H 0.0000 0.0000 'International Tables Vol C Tables 4.2.6.8 and 6.1.1.4'
F F 0.0727 0.0534 'International Tables Vol C Tables 4.2.6.8 and 6.1.1.4'
N N 0.0311 0.0180 'International Tables Vol C Tables 4.2.6.8 and 6.1.1.4'
O O 0.0492 0.0322 'International Tables Vol C Tables 4.2.6.8 and 6.1.1.4'
P P 0.2955 0.4335 'International Tables Vol C Tables 4.2.6.8 and 6.1.1.4'
Ru Ru 0.0552 3.2960 'International Tables Vol C Tables 4.2.6.8 and 6.1.1.4'

loop_
_geom_angle_atom_site_label_1
_geom_angle_atom_site_label_2
_geom_angle_atom_site_label_3
_geom_angle
N4 Ru1 N1 97.76(11)
N3 Ru1 N4 79.26(12)
N3 Ru1 N1 174.17(13)
N3 Ru1 C1 97.79(13)
N3 Ru1 N2 78.95(12)
C1 Ru1 N4 90.16(13)
C1 Ru1 N1 77.13(13)
C1 Ru1 N2 90.93(13)
C2 Ru1 N4 90.55(15)
C2 Ru1 N1 92.87(13)
C2 Ru1 N3 92.17(14)
C2 Ru1 C1 169.98(14)
C2 Ru1 N2 92.13(15)
N2 Ru1 N4 158.13(12)
N2 Ru1 N1 103.78(11)
F8 P2 F13 87.2(5)
F10 P2 F8 176.6(6)
F10 P2 F11 89.0(4)
F10 P2 F13 91.8(4)
F11 P2 F8 87.6(7)
F11 P2 F13 85.3(7)
F17 P2 F8 92.9(6)
F17 P2 F10 87.6(4)
F17 P2 F11 86.6(9)
F17 P2 F13 171.9(9)
F15 P2 F8 92.0(7)
F15 P2 F10 91.3(4)
F15 P2 F11 176.6(9)
F15 P2 F13 91.4(9)
F15 P2 F17 96.7(11)
F12 P2 F18 81.7(18)
F12 P2 F16 166.8(17)
F12 P2 F9 92.4(10)
F18 P2 F16 85.5(9)
F18 P2 F9 79.0(12)
F14 P2 F12 102(2)
F14 P2 F18 176.4(10)
F14 P2 F16 91.4(15)
F14 P2 F9 102.4(15)
F14 P2 F7 81(6)
F9 P2 F16 82.1(10)
F7 P2 F12 101(2)
F7 P2 F18 97(6)
F7 P2 F16 83.7(15)
F7 P2 F9 165.4(18)
C25 N4 Ru1 112.9(2)
C29 N4 Ru1 127.5(3)
C29 N4 C25 119.5(3)
C4 N1 Ru1 116.5(2)
C8 N1 Ru1 125.6(2)
C8 N1 C4 117.5(3)
C20 N3 Ru1 119.1(2)
C20 N3 C24 122.5(3)
C24 N3 Ru1 118.4(2)
N5 C1 Ru1 140.3(3)
N5 C1 N6 106.0(3)
N6 C1 Ru1 113.7(3)
N2 C19 C20 114.8(3)
N2 C19 C18 121.5(4)
C18 C19 C20 123.7(3)
C1 N5 C9 111.4(3)
C1 N5 C3 126.2(3)
C9 N5 C3 122.3(3)
C1 N6 C4 118.7(3)
C1 N6 C10 110.3(3)
C4 N6 C10 130.9(3)
O1 C2 Ru1 175.1(3)
N1 C4 N6 113.3(3)
N1 C4 C5 122.8(4)
C5 C4 N6 123.9(4)
N4 C25 C26 120.8(4)
N4 C25 C24 115.7(3)
C26 C25 C24 123.5(3)
N3 C20 C19 113.4(3)
N3 C20 C21 119.7(4)
C21 C20 C19 126.9(3)
C6 C5 C4 118.5(4)
C25 C26 C27 119.8(4)
C14 C9 N5 130.4(4)
C14 C9 C10 122.5(4)
C10 C9 N5 107.1(4)
C17 C16 C15 119.2(4)
C19 N2 Ru1 113.7(3)
C15 N2 Ru1 128.5(2)
C15 N2 C19 117.7(3)
C17 C18 C19 119.5(4)
C21 C22 C23 121.4(3)
N1 C8 C7 122.7(4)
N2 C15 C16 122.9(3)
N3 C24 C25 113.7(3)
N3 C24 C23 119.7(4)
C23 C24 C25 126.6(4)
C6 C7 C8 119.0(4)
N4 C29 C28 121.7(4)
C22 C21 C20 118.5(4)
C9 C14 C13 116.3(4)
C12 C11 C10 116.9(4)
C28 C27 C26 118.8(4)
C7 C6 C5 119.5(3)
F2 P1 F5 89.45(15)
F2 P1 F4 178.97(18)
F3 P1 F2 91.0(2)
F3 P1 F5 89.00(16)
F3 P1 F4 89.9(2)
F6 P1 F2 90.29(16)
F6 P1 F5 178.28(19)
F6 P1 F3 89.30(18)
F6 P1 F4 90.09(16)
F4 P1 F5 90.19(15)
F1 P1 F2 89.11(18)
F1 P1 F5 89.34(16)
F1 P1 F3 178.34(19)
F1 P1 F6 92.36(19)
F1 P1 F4 89.9(2)
C22 C23 C24 118.1(4)
C27 C28 C29 119.2(4)
C9 C10 N6 105.1(3)
C9 C10 C11 120.7(4)
C11 C10 N6 134.1(4)
C16 C17 C18 119.2(4)
C14 C13 C12 121.3(4)
C11 C12 C13 122.2(4)
O2 C31 C32 122.1(5)
O2 C31 C30 120.9(6)
C32 C31 C30 116.9(6)

loop_
_geom_bond_atom_site_label_1
_geom_bond_atom_site_label_2
_geom_bond_distance
Ru1 N4 2.096(3)
Ru1 N1 2.107(3)
Ru1 N3 1.983(3)
Ru1 C1 2.068(4)
Ru1 C2 1.960(4)
Ru1 N2 2.084(3)
P2 F8 1.609(9)
P2 F10 1.591(4)
P2 F11 1.603(11)
P2 F13 1.661(7)
P2 F17 1.542(6)
P2 F15 1.532(7)
P2 F12 1.522(15)
P2 F18 1.613(13)
P2 F16 1.670(8)
P2 F14 1.486(10)
P2 F9 1.63(2)
P2 F7 1.51(4)
N4 C25 1.365(5)
N4 C29 1.336(5)
N1 C4 1.351(5)
N1 C8 1.351(5)
N3 C20 1.348(5)
N3 C24 1.351(5)
C1 N5 1.330(5)
C1 N6 1.388(4)
C19 C20 1.475(5)
C19 N2 1.375(5)
C19 C18 1.389(5)
N5 C9 1.402(5)
N5 C3 1.468(4)
N6 C4 1.399(5)
N6 C10 1.411(5)
C2 O1 1.124(5)
C4 C5 1.386(5)
C25 C26 1.381(6)
C25 C24 1.469(5)
C20 C21 1.389(5)
C5 C6 1.385(6)
C26 C27 1.387(6)
C9 C14 1.387(6)
C9 C10 1.390(6)
C16 C15 1.386(6)
C16 C17 1.375(6)
N2 C15 1.346(5)
C18 C17 1.384(6)
C22 C21 1.381(6)
C22 C23 1.385(6)
C8 C7 1.383(5)
C24 C23 1.394(5)
C7 C6 1.375(6)
C29 C28 1.391(6)
C14 C13 1.389(6)
C11 C10 1.394(5)
C11 C12 1.378(7)
C27 C28 1.384(6)
P1 F2 1.597(3)
P1 F5 1.611(2)
P1 F3 1.593(3)
P1 F6 1.588(3)
P1 F4 1.605(3)
P1 F1 1.586(3)
C13 C12 1.391(7)
O2 C31 1.208(7)
C31 C32 1.480(8)
C31 C30 1.483(9)
